data_2021635
loop_
_publ_author_name
'Pinto, Camila B.'
'Dos Santos, Leonardo H. R.'
'Rodrigues, Bernardo L.'

_publ_section_title
;
 Understanding metal--ligand interactions in coordination polymers using
 Hirshfeld surface analysis
;
_journal_coeditor_code OV3127
_journal_issue 6
_journal_name_full 'Acta Crystallographica Section C'
_journal_page_first
;
;
_journal_paper_doi 10.1107/S2053229619005874
_journal_volume 75
_journal_year 2019
_chemical_formula_iupac '[Cu (C8 H3 N O6) (C12 H8 N2)], 3H2 O'
_chemical_formula_moiety 'C20 H11 Cu N3 O6, 3(H2 O)'
_chemical_formula_sum 'C20 H17 Cu N3 O9'
_chemical_formula_weight 506.91
_chemical_name_systematic
'<i>catena</i>-Poly[[[(1,10-phenanthroline-\k^2^<i>N</i>,<i>N</i>')copper(II)]-\m-4-nitrophthalato-\k^2^<i>O</i>^1^:<i>O</i>^2^] trihydrate]'
_space_group_IT_number 14
_symmetry_cell_setting monoclinic
_symmetry_space_group_name_Hall '-P 2ybc'
_symmetry_space_group_name_H-M 'P 1 21/c 1'
_atom_sites_solution_hydrogens mixed
_audit_creation_method 'WinGX routine CIF_UPDATE'
_cell_angle_alpha 90
_cell_angle_beta 105.963(7)
_cell_angle_gamma 90
_cell_formula_units_Z 4
_cell_length_a 16.6652(12)
_cell_length_b 6.6975(3)
_cell_length_c 18.6763(12)
_cell_measurement_reflns_used 3666
_cell_measurement_temperature 298(2)
_cell_measurement_theta_max 28.7000
_cell_measurement_theta_min 3.7550
_cell_volume 2004.2(2)
_computing_cell_refinement
;
CrysAlis PRO (Rigaku OD, 2015)
;
_computing_data_collection
;
CrysAlis PRO (Rigaku OD, 2015)
;
_computing_data_reduction
;
CrysAlis PRO (Rigaku OD, 2015)
;
_computing_molecular_graphics 'PROGRAM FOR GRAPHICS?'
_computing_publication_material
;
SHELXL2016 (Sheldrick, 2015b) and <i>PLATON</i> (Spek, 2009)
;
_computing_structure_refinement
;
SHELXL2016 (Sheldrick, 2015b)
;
_computing_structure_solution
;
SHELXT (Sheldrick, 2015a)
;
_diffrn_ambient_temperature 298(2)
_diffrn_detector 'CCD plate'
_diffrn_detector_area_resol_mean 10.4186
_diffrn_measured_fraction_theta_full 0.999
_diffrn_measured_fraction_theta_max 0.886
_diffrn_measurement_device 'four-circle diffractometer'
_diffrn_measurement_device_type 'Rigaku Xcalibur Atlas Gemini ultra'
_diffrn_measurement_method '\w scans'
_diffrn_radiation_type MoK\a
_diffrn_radiation_wavelength 0.71073
_diffrn_reflns_av_R_equivalents 0.0823
_diffrn_reflns_limit_h_max 21
_diffrn_reflns_limit_h_min -19
_diffrn_reflns_limit_k_max 6
_diffrn_reflns_limit_k_min -8
_diffrn_reflns_limit_l_max 23
_diffrn_reflns_limit_l_min -23
_diffrn_reflns_number 14972
_diffrn_reflns_theta_full 25.242
_diffrn_reflns_theta_max 29.52
_diffrn_reflns_theta_min 2.542
_exptl_absorpt_coefficient_mu 1.152
_exptl_absorpt_correction_T_max 1.00000
_exptl_absorpt_correction_T_min 0.82069
_exptl_absorpt_correction_type multi-scan
_exptl_absorpt_process_details
;
(CrysAlis PRO; Rigaku OD, 2015)
;
_exptl_crystal_colour blue
_exptl_crystal_density_diffrn 1.68
_exptl_crystal_description needle
_exptl_crystal_F_000 1036
_exptl_crystal_size_max 0.672
_exptl_crystal_size_mid 0.091
_exptl_crystal_size_min 0.049
_refine_diff_density_max 0.547
_refine_diff_density_min -0.599
_refine_ls_extinction_method none
_refine_ls_goodness_of_fit_ref 1.035
_refine_ls_hydrogen_treatment mixed
_refine_ls_matrix_type full
_refine_ls_number_parameters 316
_refine_ls_number_reflns 4952
_refine_ls_number_restraints 11
_refine_ls_restrained_S_all 1.034
_refine_ls_R_factor_all 0.0847
_refine_ls_R_factor_gt 0.0513
_refine_ls_shift/su_max 0.001
_refine_ls_shift/su_mean 0
_refine_ls_structure_factor_coef Fsqd
_refine_ls_weighting_details 'w=1/[\s^2^(Fo^2^)+(0.0498P)^2^+0.3946P] where P=(Fo^2^+2Fc^2^)/3'
_refine_ls_weighting_scheme calc
_refine_ls_wR_factor_ref 0.1246
_reflns_number_gt 3508
_reflns_number_total 4952
_reflns_threshold_expression 'I > 2\s(I)'
_cod_data_source_file ov3127sup1.cif
_cod_data_source_block I
_cod_original_sg_symbol_H-M 'P 21/c'
_cod_database_code 2021635

loop_
_symmetry_equiv_pos_as_xyz
'x, y, z'
'-x, y+1/2, -z+1/2'
'-x, -y, -z'
'x, -y+1/2, z+1/2'

loop_
_atom_site_type_symbol
_atom_site_label
_atom_site_fract_x
_atom_site_fract_y
_atom_site_fract_z
_atom_site_U_iso_or_equiv
_atom_site_adp_type
_atom_site_calc_flag
_atom_site_occupancy
Cu Cu1 0.29521(2) 0.04033(5) 0.83969(2) 0.02400(13) Uani d 1
O O1 0.24972(14) -0.3215(3) 0.74930(12) 0.0354(5) Uani d 1
O O2 0.36098(14) -0.1280(3) 0.79494(12) 0.0300(5) Uani d 1
O O3 0.32293(14) -0.7274(3) 0.79076(12) 0.0313(5) Uani d 1
O O4 0.25333(15) -0.8232(3) 0.67656(13) 0.0425(6) Uani d 1
O O5 0.51248(16) -0.0458(3) 0.60593(16) 0.0475(7) Uani d 1
O O6 0.55854(15) -0.3089(4) 0.56354(13) 0.0439(6) Uani d 1
O O7 0.08459(17) -0.2360(4) 0.72494(19) 0.0598(8) Uani d 1
H H7A 0.1351(4) -0.228(3) 0.7518(7) 0.072 Uiso d 1
H H7B 0.068(2) -0.355(2) 0.712(2) 0.072 Uiso d 1
O O8 0.08378(18) 0.0981(4) 0.63726(19) 0.0637(8) Uani d 1
H H8A 0.1324(12) 0.151(5) 0.653(2) 0.076 Uiso d 1
H H8B 0.084(2) -0.008(4) 0.663(2) 0.076 Uiso d 1
O O9 0.0044(2) -0.0833(4) 0.8264(2) 0.0693(9) Uani d 1
H H9A 0.036(2) -0.116(6) 0.799(2) 0.083 Uiso d 1
H H9B -0.028(2) -0.181(4) 0.829(3) 0.083 Uiso d 1
N N1 0.28942(16) -0.1565(3) 0.91839(13) 0.0257(6) Uani d 1
N N2 0.20930(16) 0.1796(3) 0.87686(14) 0.0261(6) Uani d 1
N N3 0.51521(16) -0.2269(4) 0.59854(15) 0.0312(6) Uani d 1
C C1 0.3302(2) -0.3265(4) 0.93652(17) 0.0318(7) Uani d 1
H H1 0.367258 -0.366515 0.91006 0.038 Uiso calc 1
C C2 0.3197(2) -0.4479(4) 0.99395(19) 0.0366(8) Uani d 1
H H2 0.349506 -0.566538 1.005359 0.044 Uiso calc 1
C C3 0.2656(2) -0.3921(5) 1.03325(18) 0.0365(8) Uani d 1
H H3 0.258346 -0.472086 1.071708 0.044 Uiso calc 1
C C4 0.2206(2) -0.2122(4) 1.01518(16) 0.0301(7) Uani d 1
C C5 0.23488(19) -0.1003(4) 0.95724(16) 0.0247(6) Uani d 1
C C6 0.1605(2) -0.1402(5) 1.05078(19) 0.0415(9) Uani d 1
H H6 0.15003 -0.212909 1.089671 0.05 Uiso calc 1
C C7 0.1188(2) 0.0316(5) 1.0288(2) 0.0423(9) Uani d 1
H H7 0.079968 0.074532 1.052929 0.051 Uiso calc 1
C C8 0.19115(19) 0.0820(4) 0.93460(16) 0.0258(6) Uani d 1
C C9 0.1325(2) 0.1500(5) 0.96934(18) 0.0315(7) Uani d 1
C C10 0.0912(2) 0.3274(5) 0.9422(2) 0.0402(8) Uani d 1
H H10 0.051121 0.378509 0.963356 0.048 Uiso calc 1
C C11 0.1095(2) 0.4258(5) 0.8848(2) 0.0394(8) Uani d 1
H H11 0.082147 0.54422 0.866926 0.047 Uiso calc 1
C C12 0.1692(2) 0.3486(5) 0.85311(18) 0.0346(7) Uani d 1
H H12 0.181482 0.417361 0.814142 0.041 Uiso calc 1
C C13 0.3220(2) -0.2712(4) 0.75496(16) 0.0243(6) Uani d 1
C C14 0.37110(18) -0.3767(4) 0.70923(15) 0.0212(6) Uani d 1
C C15 0.35810(18) -0.5781(4) 0.68943(15) 0.0222(6) Uani d 1
C C16 0.3997(2) -0.6611(4) 0.64177(17) 0.0298(7) Uani d 1
H H16 0.391902 -0.795494 0.629252 0.036 Uiso calc 1
C C17 0.4525(2) -0.5487(4) 0.61252(17) 0.0295(7) Uani d 1
H H17 0.47985 -0.605043 0.580268 0.035 Uiso calc 1
C C18 0.46332(19) -0.3519(4) 0.63230(16) 0.0252(6) Uani d 1
C C19 0.42458(19) -0.2633(4) 0.68105(16) 0.0243(6) Uani d 1
H H19 0.434416 -0.129922 0.694513 0.029 Uiso calc 1
C C20 0.3049(2) -0.7186(4) 0.72018(17) 0.0254(7) Uani d 1

loop_
_atom_site_aniso_label
_atom_site_aniso_U_11
_atom_site_aniso_U_22
_atom_site_aniso_U_33
_atom_site_aniso_U_12
_atom_site_aniso_U_13
_atom_site_aniso_U_23
Cu1 0.0309(2) 0.0197(2) 0.0269(2) 0.00178(14) 0.01712(17) 0.00112(13)
O1 0.0270(13) 0.0369(12) 0.0473(14) 0.0007(10) 0.0185(11) -0.0021(10)
O2 0.0357(13) 0.0257(11) 0.0358(12) -0.0010(9) 0.0218(11) -0.0066(9)
O3 0.0469(15) 0.0258(11) 0.0267(12) -0.0045(9) 0.0194(11) 0.0013(8)
O4 0.0430(16) 0.0440(14) 0.0400(14) -0.0182(12) 0.0104(12) -0.0080(11)
O5 0.0465(16) 0.0332(14) 0.0728(19) -0.0042(11) 0.0332(15) 0.0100(12)
O6 0.0465(16) 0.0572(15) 0.0394(14) -0.0095(12) 0.0312(13) -0.0087(11)
O7 0.0378(16) 0.0531(16) 0.093(2) 0.0064(13) 0.0248(16) 0.0153(16)
O8 0.0407(18) 0.0568(18) 0.095(2) -0.0091(14) 0.0207(17) 0.0148(16)
O9 0.073(2) 0.0598(19) 0.081(2) -0.0078(16) 0.0312(19) -0.0077(16)
N1 0.0292(15) 0.0226(12) 0.0285(14) 0.0025(10) 0.0134(12) 0.0020(10)
N2 0.0289(15) 0.0211(12) 0.0308(14) 0.0029(10) 0.0127(12) 0.0012(10)
N3 0.0255(15) 0.0403(16) 0.0303(15) -0.0053(12) 0.0120(12) 0.0015(11)
C1 0.035(2) 0.0287(16) 0.0330(18) 0.0066(14) 0.0125(15) 0.0030(13)
C2 0.044(2) 0.0263(16) 0.0361(19) 0.0073(15) 0.0056(17) 0.0080(13)
C3 0.045(2) 0.0360(18) 0.0269(17) -0.0057(15) 0.0066(16) 0.0081(13)
C4 0.0333(19) 0.0343(17) 0.0231(16) -0.0054(14) 0.0087(14) 0.0020(12)
C5 0.0258(17) 0.0270(15) 0.0233(15) -0.0015(12) 0.0098(13) -0.0033(11)
C6 0.053(2) 0.051(2) 0.0301(19) -0.0058(18) 0.0262(18) 0.0000(15)
C7 0.044(2) 0.057(2) 0.036(2) 0.0004(18) 0.0272(18) -0.0068(16)
C8 0.0271(17) 0.0293(15) 0.0233(15) -0.0030(12) 0.0105(14) -0.0041(11)
C9 0.0286(18) 0.0367(17) 0.0328(18) -0.0029(14) 0.0143(15) -0.0112(13)
C10 0.032(2) 0.044(2) 0.049(2) 0.0078(15) 0.0175(17) -0.0106(16)
C11 0.035(2) 0.0313(18) 0.051(2) 0.0118(14) 0.0092(18) -0.0020(15)
C12 0.037(2) 0.0309(17) 0.0357(19) 0.0048(14) 0.0102(16) 0.0036(13)
C13 0.0311(18) 0.0200(14) 0.0252(16) 0.0058(12) 0.0135(14) 0.0036(11)
C14 0.0230(16) 0.0209(14) 0.0218(15) 0.0014(11) 0.0098(13) -0.0003(11)
C15 0.0236(16) 0.0236(14) 0.0204(14) -0.0010(11) 0.0080(13) 0.0003(11)
C16 0.040(2) 0.0248(15) 0.0296(17) -0.0032(13) 0.0180(15) -0.0071(12)
C17 0.0327(19) 0.0328(16) 0.0278(17) 0.0009(14) 0.0164(15) -0.0065(13)
C18 0.0266(17) 0.0300(16) 0.0224(15) 0.0001(12) 0.0123(13) 0.0030(12)
C19 0.0285(17) 0.0204(14) 0.0266(16) 0.0020(12) 0.0121(14) 0.0002(11)
C20 0.0282(18) 0.0197(14) 0.0310(17) 0.0023(12) 0.0128(14) -0.0013(11)

loop_
_atom_type_symbol
_atom_type_description
_atom_type_scat_dispersion_real
_atom_type_scat_dispersion_imag
_atom_type_scat_source
C C 0.003 0.002 'International Tables Vol C Tables 4.2.6.8 and 6.1.1.4'
H H 0 0 'International Tables Vol C Tables 4.2.6.8 and 6.1.1.4'
N N 0.006 0.003 'International Tables Vol C Tables 4.2.6.8 and 6.1.1.4'
O O 0.011 0.006 'International Tables Vol C Tables 4.2.6.8 and 6.1.1.4'
Cu Cu 0.32 1.265 'International Tables Vol C Tables 4.2.6.8 and 6.1.1.4'

loop_
_geom_angle_atom_site_label_1
_geom_angle_atom_site_label_2
_geom_angle_atom_site_label_3
_geom_angle_site_symmetry_1
_geom_angle_site_symmetry_3
_geom_angle
O2 Cu1 O3 1_555 1_565 91.58(9)
O2 Cu1 N2 1_555 1_555 169.02(10)
O3 Cu1 N2 1_565 1_555 94.40(9)
O2 Cu1 N1 1_555 1_555 94.69(9)
O3 Cu1 N1 1_565 1_555 161.86(10)
N2 Cu1 N1 1_555 1_555 82.38(9)
C13 O2 Cu1 1_555 1_555 115.85(19)
C20 O3 Cu1 1_555 1_545 120.74(18)
H7A O7 H7B 1_555 1_555 114(2)
H8A O8 H8B 1_555 1_555 107(2)
H9A O9 H9B 1_555 1_555 109(2)
C1 N1 C5 1_555 1_555 118.2(2)
C1 N1 Cu1 1_555 1_555 129.2(2)
C5 N1 Cu1 1_555 1_555 112.57(19)
C12 N2 C8 1_555 1_555 118.2(3)
C12 N2 Cu1 1_555 1_555 128.9(2)
C8 N2 Cu1 1_555 1_555 112.91(18)
O5 N3 O6 1_555 1_555 123.3(3)
O5 N3 C18 1_555 1_555 118.3(2)
O6 N3 C18 1_555 1_555 118.4(3)
N1 C1 C2 1_555 1_555 122.3(3)
N1 C1 H1 1_555 1_555 118.8
C2 C1 H1 1_555 1_555 118.8
C3 C2 C1 1_555 1_555 119.7(3)
C3 C2 H2 1_555 1_555 120.1
C1 C2 H2 1_555 1_555 120.1
C2 C3 C4 1_555 1_555 119.5(3)
C2 C3 H3 1_555 1_555 120.2
C4 C3 H3 1_555 1_555 120.2
C5 C4 C3 1_555 1_555 117.0(3)
C5 C4 C6 1_555 1_555 118.2(3)
C3 C4 C6 1_555 1_555 124.8(3)
N1 C5 C4 1_555 1_555 123.2(3)
N1 C5 C8 1_555 1_555 116.1(2)
C4 C5 C8 1_555 1_555 120.7(3)
C7 C6 C4 1_555 1_555 121.0(3)
C7 C6 H6 1_555 1_555 119.5
C4 C6 H6 1_555 1_555 119.5
C6 C7 C9 1_555 1_555 122.0(3)
C6 C7 H7 1_555 1_555 119
C9 C7 H7 1_555 1_555 119
N2 C8 C9 1_555 1_555 123.3(3)
N2 C8 C5 1_555 1_555 116.0(2)
C9 C8 C5 1_555 1_555 120.6(3)
C8 C9 C10 1_555 1_555 116.6(3)
C8 C9 C7 1_555 1_555 117.6(3)
C10 C9 C7 1_555 1_555 125.8(3)
C11 C10 C9 1_555 1_555 120.2(3)
C11 C10 H10 1_555 1_555 119.9
C9 C10 H10 1_555 1_555 119.9
C10 C11 C12 1_555 1_555 119.8(3)
C10 C11 H11 1_555 1_555 120.1
C12 C11 H11 1_555 1_555 120.1
N2 C12 C11 1_555 1_555 121.9(3)
N2 C12 H12 1_555 1_555 119.1
C11 C12 H12 1_555 1_555 119.1
O1 C13 O2 1_555 1_555 125.9(3)
O1 C13 C14 1_555 1_555 119.6(3)
O2 C13 C14 1_555 1_555 114.4(3)
C19 C14 C15 1_555 1_555 119.9(2)
C19 C14 C13 1_555 1_555 117.7(2)
C15 C14 C13 1_555 1_555 122.1(2)
C16 C15 C14 1_555 1_555 119.2(3)
C16 C15 C20 1_555 1_555 116.4(2)
C14 C15 C20 1_555 1_555 124.4(2)
C17 C16 C15 1_555 1_555 121.4(3)
C17 C16 H16 1_555 1_555 119.3
C15 C16 H16 1_555 1_555 119.3
C18 C17 C16 1_555 1_555 118.1(3)
C18 C17 H17 1_555 1_555 121
C16 C17 H17 1_555 1_555 121
C17 C18 C19 1_555 1_555 122.7(3)
C17 C18 N3 1_555 1_555 119.0(2)
C19 C18 N3 1_555 1_555 118.3(3)
C14 C19 C18 1_555 1_555 118.7(3)
C14 C19 H19 1_555 1_555 120.6
C18 C19 H19 1_555 1_555 120.6
O4 C20 O3 1_555 1_555 125.8(3)
O4 C20 C15 1_555 1_555 118.7(3)
O3 C20 C15 1_555 1_555 115.3(3)

loop_
_geom_bond_atom_site_label_1
_geom_bond_atom_site_label_2
_geom_bond_site_symmetry_2
_geom_bond_distance
Cu1 O2 1_555 1.9168(19)
Cu1 O3 1_565 1.9237(19)
Cu1 N2 1_555 1.987(2)
Cu1 N1 1_555 1.997(2)
O1 C13 1_555 1.226(4)
O2 C13 1_555 1.278(4)
O3 C20 1_555 1.270(4)
O4 C20 1_555 1.228(4)
O5 N3 1_555 1.223(3)
O6 N3 1_555 1.229(3)
O7 H7A 1_555 0.855(5)
O7 H7B 1_555 0.857(5)
O8 H8A 1_555 0.860(5)
O8 H8B 1_555 0.861(5)
O9 H9A 1_555 0.861(5)
O9 H9B 1_555 0.859(5)
N1 C1 1_555 1.321(4)
N1 C5 1_555 1.363(4)
N2 C12 1_555 1.327(4)
N2 C8 1_555 1.364(4)
N3 C18 1_555 1.465(4)
C1 C2 1_555 1.395(4)
C1 H1 1_555 0.93
C2 C3 1_555 1.362(5)
C2 H2 1_555 0.93
C3 C4 1_555 1.410(5)
C3 H3 1_555 0.93
C4 C5 1_555 1.389(4)
C4 C6 1_555 1.430(4)
C5 C8 1_555 1.425(4)
C6 C7 1_555 1.349(5)
C6 H6 1_555 0.93
C7 C9 1_555 1.432(5)
C7 H7 1_555 0.93
C8 C9 1_555 1.391(4)
C9 C10 1_555 1.396(5)
C10 C11 1_555 1.362(5)
C10 H10 1_555 0.93
C11 C12 1_555 1.391(4)
C11 H11 1_555 0.93
C12 H12 1_555 0.93
C13 C14 1_555 1.511(4)
C14 C19 1_555 1.381(4)
C14 C15 1_555 1.400(4)
C15 C16 1_555 1.386(4)
C15 C20 1_555 1.510(4)
C16 C17 1_555 1.379(4)
C16 H16 1_555 0.93
C17 C18 1_555 1.367(4)
C17 H17 1_555 0.93
C18 C19 1_555 1.386(4)
C19 H19 1_555 0.93

loop_
_geom_hbond_atom_site_label_D
_geom_hbond_atom_site_label_H
_geom_hbond_atom_site_label_A
_geom_hbond_site_symmetry_A
_geom_hbond_distance_DH
_geom_hbond_distance_HA
_geom_hbond_distance_DA
_geom_hbond_angle_DHA
O7 H7A O1 1_555 0.855(10) 2.023(10) 2.7239(2) 138.7(14)
O7 H7B O9 2_546 0.856(18) 1.96(2) 2.7838(2) 161.0(10)
O8 H8A O4 1_565 0.86(3) 1.95(2) 2.7676(2) 159.0(10)
O8 H8B O7 1_555 0.86(3) 1.91(3) 2.7706(2) 177(3)
O9 H9A O7 1_555 0.86(4) 1.96(4) 2.7960(2) 165(4)
O9 H9B O8 2_546 0.86(3) 1.94(3) 2.7788(2) 165(4)
C1 H1 O5 2_646 0.93 2.42 3.2867(2) 154
C3 H3 O4 4_535 0.93 2.41 3.3380(2) 175
C12 H12 O1 1_565 0.93 2.56 3.4453(2) 158

_cod_database_fobs_code 2021635
